data_4062195
_journal_name_full Organometallics
_journal_year 2003
_chemical_formula_sum 'C38 H20 Co4 Fe O13 Si'
_chemical_formula_weight 1004.20
_space_group_IT_number 2
_symmetry_cell_setting triclinic
_symmetry_space_group_name_Hall '-P 1'
_symmetry_space_group_name_H-M 'P -1'
_cell_angle_alpha 85.3030(10)
_cell_angle_beta 86.2970(10)
_cell_angle_gamma 85.2870(10)
_cell_formula_units_Z 2
_cell_length_a 10.3489(2)
_cell_length_b 11.1236(3)
_cell_length_c 16.7606(4)
_cell_measurement_temperature 150(2)
_cell_volume 1913.19(8)
_diffrn_ambient_temperature 150(2)
_exptl_crystal_density_diffrn 1.743
_cod_depositor_comments
;
The following automatic conversions were performed:
'_symmetry_cell_setting' value 'Triclinic' changed to 'triclinic'
according to '/home/saulius/struct/CIF-dictionaries/cif_core.dic'
dictionary named 'cif_core.dic' version 2.4.1 from 2010-06-29.

Automatic conversion script
Id: cif_fix_enum 1527 2010-12-29 10:47:43Z saulius 
;
_cod_database_code 4062195

loop_
_symmetry_equiv_pos_as_xyz
'x, y, z'
'-x, -y, -z'

loop_
_atom_site_label
_atom_site_type_symbol
_atom_site_fract_x
_atom_site_fract_y
_atom_site_fract_z
_atom_site_U_iso_or_equiv
_atom_site_adp_type
_atom_site_occupancy
_atom_site_symmetry_multiplicity
_atom_site_calc_flag
_atom_site_refinement_flags
_atom_site_disorder_assembly
_atom_site_disorder_group
Co1 Co 0.93728(3) -0.00014(3) -0.30027(2) 0.02866(9) Uani 1 1 d . . .
Co2 Co 0.89200(4) 0.12029(3) -0.18325(2) 0.03310(10) Uani 1 1 d . . .
Co3 Co 0.45892(3) -0.11169(3) -0.317062(19) 0.02306(9) Uani 1 1 d . . .
Co4 Co 0.46451(3) -0.30921(3) -0.239392(19) 0.02476(9) Uani 1 1 d . . .
Fe1 Fe 0.77047(3) -0.32367(4) -0.01010(2) 0.03012(10) Uani 1 1 d . . .
Si1 Si 0.68462(6) -0.11507(6) -0.17409(4) 0.02367(14) Uani 1 1 d . . .
O1 O 0.8693(2) -0.0587(2) -0.45963(13) 0.0478(5) Uani 1 1 d . . .
O2 O 1.1527(2) 0.1472(3) -0.35600(17) 0.0714(8) Uani 1 1 d . . .
O3 O 1.0778(2) -0.22959(19) -0.24065(13) 0.0453(5) Uani 1 1 d . . .
O4 O 1.10177(18) -0.00466(19) -0.08929(12) 0.0402(5) Uani 1 1 d . . .
O5 O 0.9811(4) 0.3604(3) -0.2382(2) 0.1099(14) Uani 1 1 d . . .
O6 O 0.7006(3) 0.1958(4) -0.0583(2) 0.0990(13) Uani 1 1 d . . .
O7 O 0.5819(2) 0.05170(19) -0.43991(12) 0.0422(5) Uani 1 1 d . . .
O8 O 0.24965(19) -0.1630(2) -0.41753(12) 0.0413(5) Uani 1 1 d . . .
O9 O 0.32035(19) 0.05791(19) -0.20727(13) 0.0435(5) Uani 1 1 d . . .
O10 O 0.2875(2) -0.42808(19) -0.33325(15) 0.0512(6) Uani 1 1 d . . .
O11 O 0.2847(2) -0.2338(2) -0.10535(13) 0.0539(6) Uani 1 1 d . . .
O12 O 0.6075(2) -0.53063(19) -0.17374(13) 0.0463(5) Uani 1 1 d . . .
O13 O 0.57748(19) -0.04586(19) -0.11209(12) 0.0359(4) Uani 1 1 d . . .
H1O H 0.573(3) -0.085(3) -0.072(2) 0.043 Uiso 1 1 d . . .
C1 C 0.7978(2) -0.2205(2) -0.11680(15) 0.0282(5) Uani 1 1 d . . .
C2 C 0.8384(3) -0.3450(3) -0.12623(15) 0.0328(6) Uani 1 1 d . . .
H2A H 0.8023 -0.3973 -0.1638 0.039 Uiso 1 1 calc R . .
C3 C 0.9378(3) -0.3825(3) -0.07225(18) 0.0419(7) Uani 1 1 d . . .
H3A H 0.9833 -0.4652 -0.0657 0.050 Uiso 1 1 calc R . .
C4 C 0.9593(3) -0.2838(3) -0.02913(18) 0.0438(7) Uani 1 1 d . . .
H4A H 1.0233 -0.2840 0.0131 0.053 Uiso 1 1 calc R . .
C5 C 0.8738(3) -0.1837(3) -0.05539(16) 0.0373(6) Uani 1 1 d . . .
H5A H 0.8678 -0.1014 -0.0349 0.045 Uiso 1 1 calc R . .
C6 C 0.5773(3) -0.3386(3) 0.01693(17) 0.0397(6) Uani 1 1 d . . .
H6A H 0.5065 -0.3155 -0.0206 0.048 Uiso 1 1 calc R . .
C7 C 0.6466(3) -0.4539(3) 0.0257(2) 0.0454(7) Uani 1 1 d . . .
H7A H 0.6327 -0.5266 -0.0031 0.054 Uiso 1 1 calc R . .
C8 C 0.7376(3) -0.4469(3) 0.08534(19) 0.0494(8) Uani 1 1 d . . .
H8A H 0.8008 -0.5140 0.1049 0.059 Uiso 1 1 calc R . .
C9 C 0.7240(3) -0.3291(4) 0.11168(18) 0.0505(8) Uani 1 1 d . . .
H9A H 0.7760 -0.2981 0.1528 0.061 Uiso 1 1 calc R . .
C10 C 0.6241(3) -0.2620(3) 0.06919(18) 0.0452(7) Uani 1 1 d . . .
H10A H 0.5931 -0.1755 0.0751 0.054 Uiso 1 1 calc R . .
C11 C 0.7782(2) 0.0046(2) -0.22665(14) 0.0264(5) Uani 1 1 d . . .
C12 C 0.7832(2) 0.1070(2) -0.27440(15) 0.0283(5) Uani 1 1 d . . .
C13 C 0.8942(3) -0.0392(3) -0.39715(17) 0.0349(6) Uani 1 1 d . . .
C14 C 1.0676(3) 0.0911(3) -0.33579(19) 0.0455(7) Uani 1 1 d . . .
C15 C 1.0231(2) -0.1419(3) -0.26196(16) 0.0332(6) Uani 1 1 d . . .
C16 C 1.0192(3) 0.0422(2) -0.12461(16) 0.0327(5) Uani 1 1 d . . .
C17 C 0.9502(4) 0.2670(3) -0.2174(3) 0.0654(11) Uani 1 1 d . . .
C18 C 0.7765(3) 0.1666(3) -0.1060(2) 0.0564(10) Uani 1 1 d . . .
C19 C 0.7036(2) 0.2033(2) -0.31642(15) 0.0286(5) Uani 1 1 d . . .
C20 C 0.5770(3) 0.2330(2) -0.28613(16) 0.0316(5) Uani 1 1 d . . .
H20A H 0.5437 0.1904 -0.2388 0.038 Uiso 1 1 calc R . .
C21 C 0.4998(3) 0.3245(2) -0.32510(18) 0.0380(6) Uani 1 1 d . . .
H21A H 0.4135 0.3439 -0.3047 0.046 Uiso 1 1 calc R . .
C22 C 0.5484(3) 0.3877(3) -0.39381(19) 0.0415(7) Uani 1 1 d . . .
H22A H 0.4955 0.4505 -0.4203 0.050 Uiso 1 1 calc R . .
C23 C 0.6738(3) 0.3593(3) -0.42378(18) 0.0417(7) Uani 1 1 d . . .
H23A H 0.7069 0.4027 -0.4708 0.050 Uiso 1 1 calc R . .
C24 C 0.7514(3) 0.2678(2) -0.38553(17) 0.0352(6) Uani 1 1 d . . .
H24A H 0.8375 0.2488 -0.4064 0.042 Uiso 1 1 calc R . .
C25 C 0.5975(2) -0.1879(2) -0.24703(14) 0.0240(5) Uani 1 1 d . . .
C26 C 0.5993(2) -0.2424(2) -0.31588(14) 0.0242(5) Uani 1 1 d . . .
C27 C 0.5360(2) -0.0091(2) -0.39061(15) 0.0296(5) Uani 1 1 d . . .
C28 C 0.3321(2) -0.1440(2) -0.37977(15) 0.0298(5) Uani 1 1 d . . .
C29 C 0.3732(2) -0.0076(2) -0.24862(16) 0.0311(5) Uani 1 1 d . . .
C30 C 0.3571(3) -0.3831(2) -0.29764(17) 0.0337(6) Uani 1 1 d . . .
C31 C 0.3557(3) -0.2637(3) -0.15561(17) 0.0351(6) Uani 1 1 d . . .
C32 C 0.5517(3) -0.4445(2) -0.19776(16) 0.0334(6) Uani 1 1 d . . .
C33 C 0.6914(2) -0.2925(2) -0.37675(14) 0.0246(5) Uani 1 1 d . . .
C34 C 0.6586(2) -0.2978(2) -0.45561(15) 0.0291(5) Uani 1 1 d . . .
H34A H 0.5725 -0.2739 -0.4702 0.035 Uiso 1 1 calc R . .
C35 C 0.7515(3) -0.3380(2) -0.51286(16) 0.0334(6) Uani 1 1 d . . .
H35A H 0.7289 -0.3404 -0.5667 0.040 Uiso 1 1 calc R . .
C36 C 0.8765(3) -0.3744(3) -0.49229(18) 0.0384(6) Uani 1 1 d . . .
H36A H 0.9396 -0.4015 -0.5319 0.046 Uiso 1 1 calc R . .
C37 C 0.9097(3) -0.3713(3) -0.41386(18) 0.0379(6) Uani 1 1 d . . .
H37A H 0.9956 -0.3969 -0.3996 0.045 Uiso 1 1 calc R . .
C38 C 0.8180(3) -0.3310(2) -0.35604(16) 0.0326(5) Uani 1 1 d . . .
H38A H 0.8411 -0.3295 -0.3022 0.039 Uiso 1 1 calc R . .

loop_
_atom_site_aniso_label
_atom_site_aniso_U_11
_atom_site_aniso_U_22
_atom_site_aniso_U_33
_atom_site_aniso_U_23
_atom_site_aniso_U_13
_atom_site_aniso_U_12
Co1 0.02469(17) 0.03133(18) 0.02940(18) 0.00421(14) -0.00476(13) -0.00296(13)
Co2 0.03475(19) 0.02912(19) 0.0375(2) -0.00331(15) -0.01637(15) -0.00289(14)
Co3 0.02210(16) 0.02500(17) 0.02190(16) 0.00023(12) -0.00480(12) 0.00004(12)
Co4 0.02341(16) 0.02512(17) 0.02530(17) 0.00077(12) -0.00185(12) -0.00162(12)
Fe1 0.02558(18) 0.0382(2) 0.02574(19) 0.00569(15) -0.00527(14) -0.00282(15)
Si1 0.0231(3) 0.0276(3) 0.0202(3) 0.0005(2) -0.0052(2) -0.0004(2)
O1 0.0562(13) 0.0539(13) 0.0341(11) -0.0014(10) -0.0060(10) -0.0087(11)
O2 0.0506(14) 0.091(2) 0.0728(18) 0.0378(15) -0.0158(13) -0.0387(14)
O3 0.0357(11) 0.0435(12) 0.0521(13) 0.0101(10) -0.0007(9) 0.0095(9)
O4 0.0302(10) 0.0496(12) 0.0412(11) -0.0014(9) -0.0130(8) 0.0015(9)
O5 0.144(3) 0.0501(17) 0.145(3) 0.0296(19) -0.075(3) -0.050(2)
O6 0.0611(17) 0.158(3) 0.085(2) -0.083(2) -0.0240(16) 0.041(2)
O7 0.0534(12) 0.0457(12) 0.0298(10) 0.0036(9) -0.0055(9) -0.0218(10)
O8 0.0339(10) 0.0556(13) 0.0362(11) 0.0025(9) -0.0138(8) -0.0106(9)
O9 0.0379(11) 0.0462(12) 0.0461(12) -0.0149(10) 0.0030(9) 0.0062(9)
O10 0.0442(12) 0.0378(11) 0.0757(16) -0.0123(11) -0.0254(11) -0.0022(9)
O11 0.0525(13) 0.0688(16) 0.0353(12) -0.0015(11) 0.0104(10) 0.0126(11)
O12 0.0514(12) 0.0352(11) 0.0507(13) 0.0080(9) -0.0144(10) 0.0048(9)
O13 0.0356(10) 0.0420(11) 0.0287(10) -0.0043(8) -0.0010(8) 0.0054(8)
C1 0.0242(11) 0.0346(13) 0.0247(12) 0.0057(10) -0.0048(9) -0.0019(10)
C2 0.0309(13) 0.0382(14) 0.0269(13) 0.0035(11) -0.0007(10) 0.0045(11)
C3 0.0280(13) 0.0514(18) 0.0410(16) 0.0167(13) -0.0013(11) 0.0080(12)
C4 0.0283(13) 0.066(2) 0.0358(15) 0.0194(14) -0.0131(11) -0.0091(13)
C5 0.0389(15) 0.0455(16) 0.0289(13) 0.0093(11) -0.0129(11) -0.0155(12)
C6 0.0268(13) 0.0575(18) 0.0329(14) 0.0076(13) -0.0016(11) -0.0027(12)
C7 0.0404(16) 0.0469(17) 0.0478(18) 0.0051(14) 0.0064(13) -0.0124(13)
C8 0.0354(15) 0.064(2) 0.0418(17) 0.0292(15) 0.0006(13) 0.0006(14)
C9 0.0452(17) 0.080(2) 0.0272(14) 0.0032(15) -0.0044(12) -0.0134(16)
C10 0.0445(16) 0.0540(18) 0.0348(15) -0.0023(13) 0.0086(13) 0.0010(14)
C11 0.0272(12) 0.0278(12) 0.0247(11) -0.0023(9) -0.0083(9) -0.0002(9)
C12 0.0291(12) 0.0278(12) 0.0288(12) -0.0022(10) -0.0079(10) -0.0026(10)
C13 0.0296(13) 0.0374(14) 0.0358(15) 0.0049(11) 0.0001(11) -0.0003(11)
C14 0.0386(16) 0.0538(19) 0.0426(17) 0.0155(14) -0.0110(13) -0.0066(14)
C15 0.0238(12) 0.0421(15) 0.0329(14) 0.0011(11) -0.0009(10) -0.0027(11)
C16 0.0315(13) 0.0368(14) 0.0311(13) -0.0046(11) -0.0043(11) -0.0063(11)
C17 0.078(3) 0.044(2) 0.081(3) 0.0037(18) -0.047(2) -0.0187(18)
C18 0.0474(18) 0.067(2) 0.060(2) -0.0360(18) -0.0305(16) 0.0196(16)
C19 0.0322(13) 0.0230(11) 0.0317(13) -0.0003(10) -0.0111(10) -0.0045(9)
C20 0.0369(14) 0.0262(12) 0.0323(13) -0.0023(10) -0.0084(11) -0.0007(10)
C21 0.0393(15) 0.0313(14) 0.0435(16) -0.0039(12) -0.0125(12) 0.0059(11)
C22 0.0493(17) 0.0300(14) 0.0454(17) 0.0008(12) -0.0191(13) 0.0044(12)
C23 0.0538(18) 0.0318(14) 0.0394(16) 0.0106(12) -0.0129(13) -0.0080(13)
C24 0.0367(14) 0.0305(13) 0.0383(15) 0.0071(11) -0.0091(11) -0.0061(11)
C25 0.0218(11) 0.0250(11) 0.0245(11) 0.0025(9) -0.0032(9) -0.0006(9)
C26 0.0248(11) 0.0234(11) 0.0237(11) 0.0012(9) -0.0023(9) -0.0008(9)
C27 0.0301(12) 0.0332(13) 0.0271(12) -0.0052(10) -0.0096(10) -0.0026(10)
C28 0.0284(12) 0.0309(13) 0.0287(13) 0.0029(10) -0.0009(10) -0.0001(10)
C29 0.0258(12) 0.0333(13) 0.0339(14) 0.0023(11) -0.0068(10) -0.0008(10)
C30 0.0297(13) 0.0277(13) 0.0432(15) -0.0005(11) -0.0035(11) 0.0006(10)
C31 0.0347(14) 0.0356(14) 0.0334(14) 0.0051(11) -0.0030(11) 0.0002(11)
C32 0.0328(13) 0.0347(14) 0.0331(14) 0.0009(11) -0.0030(11) -0.0073(11)
C33 0.0253(11) 0.0219(11) 0.0264(12) -0.0022(9) 0.0006(9) -0.0029(9)
C34 0.0299(12) 0.0295(13) 0.0281(12) -0.0022(10) -0.0026(10) -0.0032(10)
C35 0.0421(15) 0.0313(13) 0.0273(13) -0.0043(10) 0.0011(11) -0.0059(11)
C36 0.0425(15) 0.0348(14) 0.0371(15) -0.0077(12) 0.0077(12) -0.0001(12)
C37 0.0294(13) 0.0402(15) 0.0428(16) -0.0066(12) -0.0005(11) 0.0066(11)
C38 0.0310(13) 0.0367(14) 0.0297(13) -0.0045(11) -0.0042(10) 0.0038(10)

loop_
_geom_bond_atom_site_label_1
_geom_bond_atom_site_label_2
_geom_bond_distance
_geom_bond_site_symmetry_2
_geom_bond_publ_flag
Co1 C14 1.796(3) . ?
Co1 C13 1.807(3) . ?
Co1 C15 1.834(3) . ?
Co1 C12 1.959(3) . ?
Co1 C11 1.992(2) . ?
Co1 Co2 2.4637(5) . ?
Co2 C18 1.783(4) . ?
Co2 C16 1.815(3) . ?
Co2 C17 1.822(4) . ?
Co2 C12 1.978(2) . ?
Co2 C11 2.021(2) . ?
Co3 C27 1.802(3) . ?
Co3 C28 1.809(3) . ?
Co3 C29 1.833(3) . ?
Co3 C26 1.969(2) . ?
Co3 C25 2.002(2) . ?
Co3 Co4 2.4588(4) . ?
Co4 C32 1.804(3) . ?
Co4 C30 1.813(3) . ?
Co4 C31 1.821(3) . ?
Co4 C26 1.981(2) . ?
Co4 C25 1.997(2) . ?
Fe1 C5 2.030(3) . ?
Fe1 C4 2.038(3) . ?
Fe1 C6 2.038(3) . ?
Fe1 C7 2.041(3) . ?
Fe1 C8 2.049(3) . ?
Fe1 C3 2.050(3) . ?
Fe1 C2 2.052(3) . ?
Fe1 C1 2.061(2) . ?
Fe1 C10 2.061(3) . ?
Fe1 C9 2.064(3) . ?
Si1 O13 1.656(2) . ?
Si1 C25 1.840(2) . ?
Si1 C11 1.843(3) . ?
Si1 C1 1.845(2) . ?
O1 C13 1.136(3) . ?
O2 C14 1.139(4) . ?
O3 C15 1.130(3) . ?
O4 C16 1.138(3) . ?
O5 C17 1.132(4) . ?
O6 C18 1.132(4) . ?
O7 C27 1.130(3) . ?
O8 C28 1.138(3) . ?
O9 C29 1.131(3) . ?
O10 C30 1.136(3) . ?
O11 C31 1.134(3) . ?
O12 C32 1.135(3) . ?
C1 C2 1.433(4) . ?
C1 C5 1.439(3) . ?
C2 C3 1.428(4) . ?
C3 C4 1.402(5) . ?
C4 C5 1.423(4) . ?
C6 C10 1.405(4) . ?
C6 C7 1.419(4) . ?
C7 C8 1.427(5) . ?
C8 C9 1.410(5) . ?
C9 C10 1.419(5) . ?
C11 C12 1.340(3) . ?
C12 C19 1.459(3) . ?
C19 C24 1.396(4) . ?
C19 C20 1.397(4) . ?
C20 C21 1.388(4) . ?
C21 C22 1.387(4) . ?
C22 C23 1.383(4) . ?
C23 C24 1.384(4) . ?
C25 C26 1.346(3) . ?
C26 C33 1.463(3) . ?
C33 C34 1.393(3) . ?
C33 C38 1.401(3) . ?
C34 C35 1.388(4) . ?
C35 C36 1.380(4) . ?
C36 C37 1.384(4) . ?
C37 C38 1.387(4) . ?
